data_1567164
loop_
_publ_author_name
'Zafar, Mohammad'
'Ahmad, Asif'
'Saha, Suvam'
'Ramalakshmi, Rongala'
'Roisnel, Thierry'
'Ghosh, Sundargopal'

_publ_section_title
;
 Cooperative B--H bond activation: dual site borane activation by redox
 active \k2-N,S-chelated complexes
;
_journal_issue 29
_journal_name_full 'Chemical Science'
_journal_page_first 8567
_journal_page_last 8575
_journal_paper_doi 10.1039/D2SC00907B
_journal_volume 13
_journal_year 2022
_chemical_formula_moiety 'C39 H45 N3 P Ru S6, C H2 Cl2'
_chemical_formula_sum 'C40 H47 Cl2 N3 P Ru S6'
_chemical_formula_weight 965.10
_space_group_crystal_system monoclinic
_space_group_IT_number 15
_space_group_name_Hall '-C 2yc'
_space_group_name_H-M_alt 'C 1 2/c 1'
_atom_sites_solution_hydrogens geom
_audit_creation_method SHELXL-2014/7
_audit_update_record
;
2018-10-27 deposited with the CCDC.	2022-06-23 downloaded from the CCDC.
;
_cell_angle_alpha 90
_cell_angle_beta 94.107(5)
_cell_angle_gamma 90
_cell_formula_units_Z 8
_cell_length_a 43.162(6)
_cell_length_b 11.6075(14)
_cell_length_c 17.077(2)
_cell_measurement_reflns_used 2432
_cell_measurement_temperature 296(2)
_cell_measurement_theta_max 17.47
_cell_measurement_theta_min 2.19
_cell_volume 8533.7(19)
_computing_cell_refinement 'APEX2/SAINT (Bruker, 2004)'
_computing_data_collection 'APEX2 (Bruker, 2004)'
_computing_data_reduction 'SAINT/XPREP (Bruker, 2004)'
_computing_molecular_graphics 'ORTEP3 (Farrugia, 1997) and Mercury (Bruno et al., 2002)'
_computing_publication_material 'SHELXL-2014/7 (Sheldrick, 2014)'
_computing_structure_refinement 'SHELXL-2014/7 (Sheldrick, 2014)'
_computing_structure_solution 'SHELXT-2014/5 (Sheldrick, 2014)'
_diffrn_ambient_temperature 296(2)
_diffrn_measured_fraction_theta_full 1.000
_diffrn_measured_fraction_theta_max 1.000
_diffrn_measurement_device_type 'Bruker axs kappa apex2 CCD Diffractometer'
_diffrn_measurement_method '\w and \f scan'
_diffrn_radiation_monochromator graphite
_diffrn_radiation_source 'fine-focus sealed tube'
_diffrn_radiation_type MoK\a
_diffrn_radiation_wavelength 0.71073
_diffrn_reflns_av_R_equivalents 0.2048
_diffrn_reflns_av_unetI/netI 0.1921
_diffrn_reflns_Laue_measured_fraction_full 1.000
_diffrn_reflns_Laue_measured_fraction_max 1.000
_diffrn_reflns_limit_h_max 51
_diffrn_reflns_limit_h_min -51
_diffrn_reflns_limit_k_max 13
_diffrn_reflns_limit_k_min -13
_diffrn_reflns_limit_l_max 20
_diffrn_reflns_limit_l_min -20
_diffrn_reflns_number 42901
_diffrn_reflns_point_group_measured_fraction_full 1.000
_diffrn_reflns_point_group_measured_fraction_max 1.000
_diffrn_reflns_theta_full 25.000
_diffrn_reflns_theta_max 25.000
_diffrn_reflns_theta_min 1.892
_exptl_absorpt_coefficient_mu 0.857
_exptl_absorpt_correction_T_max 0.7452
_exptl_absorpt_correction_T_min 0.5836
_exptl_absorpt_correction_type multi-scan
_exptl_absorpt_process_details 'SADABS (Bruker, 2004)'
_exptl_crystal_colour red
_exptl_crystal_density_diffrn 1.502
_exptl_crystal_description block
_exptl_crystal_F_000 3976
_exptl_crystal_size_max 0.150
_exptl_crystal_size_mid 0.150
_exptl_crystal_size_min 0.100
_refine_diff_density_max 0.619
_refine_diff_density_min -0.876
_refine_diff_density_rms 0.120
_refine_ls_extinction_coef 0.00072(6)
_refine_ls_extinction_expression Fc^*^=kFc[1+0.001xFc^2^\l^3^/sin(2\q)]^-1/4^
_refine_ls_extinction_method 'SHELXL-2014/7 (Sheldrick 2014'
_refine_ls_goodness_of_fit_ref 0.820
_refine_ls_hydrogen_treatment constr
_refine_ls_matrix_type full
_refine_ls_number_parameters 498
_refine_ls_number_reflns 7512
_refine_ls_number_restraints 34
_refine_ls_restrained_S_all 0.826
_refine_ls_R_factor_all 0.1535
_refine_ls_R_factor_gt 0.0622
_refine_ls_shift/su_max 0.000
_refine_ls_shift/su_mean 0.000
_refine_ls_structure_factor_coef Fsqd
_refine_ls_weighting_details 'w=1/[\s^2^(Fo^2^)+(0.0500P)^2^] where P=(Fo^2^+2Fc^2^)/3'
_refine_ls_weighting_scheme calc
_refine_ls_wR_factor_gt 0.1190
_refine_ls_wR_factor_ref 0.1456
_reflns_Friedel_coverage 0.000
_reflns_number_gt 3161
_reflns_number_total 7512
_reflns_threshold_expression 'I > 2\s(I)'
_cod_data_source_file d2sc00907b2.cif
_cod_data_source_block RUP2
_cod_depositor_comments 'Adding full bibliography for 1567161--1567164.cif.'
_cod_original_cell_volume 8533.5(19)
_cod_original_sg_symbol_H-M 'C 2/c'
_cod_database_code 1567164
_shelx_shelxl_version_number 2014/7
_shelx_space_group_comment
;
The symmetry employed for this shelxl refinement is uniquely defined
by the following loop, which should always be used as a source of
symmetry information in preference to the above space-group names.
They are only intended as comments.
;
_shelx_estimated_absorpt_t_min 0.882
_shelx_estimated_absorpt_t_max 0.919

loop_
_space_group_symop_operation_xyz
'x, y, z'
'-x, y, -z+1/2'
'x+1/2, y+1/2, z'
'-x+1/2, y+1/2, -z+1/2'
'-x, -y, -z'
'x, -y, z-1/2'
'-x+1/2, -y+1/2, -z'
'x+1/2, -y+1/2, z-1/2'

loop_
_atom_site_label
_atom_site_type_symbol
_atom_site_fract_x
_atom_site_fract_y
_atom_site_fract_z
_atom_site_U_iso_or_equiv
_atom_site_adp_type
_atom_site_occupancy
_atom_site_site_symmetry_order
_atom_site_calc_flag
_atom_site_refinement_flags_posn
_atom_site_refinement_flags_adp
_atom_site_refinement_flags_occupancy
_atom_site_disorder_assembly
_atom_site_disorder_group
C1 C 0.18347(19) 0.9561(7) 0.2447(6) 0.070(3) Uani 1 1 d . . . . .
C2 C 0.2214(2) 1.0229(10) 0.1754(6) 0.083(3) Uani 1 1 d . . . . .
C3 C 0.2432(3) 1.0243(11) 0.1181(7) 0.117(4) Uani 1 1 d . . . . .
H3 H 0.2462 0.9594 0.0876 0.140 Uiso 1 1 calc R U . . .
C4 C 0.2594(3) 1.1207(15) 0.1084(9) 0.148(6) Uani 1 1 d . . . . .
H4 H 0.2738 1.1220 0.0704 0.178 Uiso 1 1 calc R U . . .
C5 C 0.2555(3) 1.2206(14) 0.1538(10) 0.148(6) Uani 1 1 d . . . . .
H5 H 0.2674 1.2860 0.1461 0.178 Uiso 1 1 calc R U . . .
C6 C 0.2338(3) 1.2210(11) 0.2102(8) 0.132(5) Uani 1 1 d . . . . .
H6 H 0.2306 1.2863 0.2401 0.159 Uiso 1 1 calc R U . . .
C7 C 0.2168(2) 1.1199(10) 0.2206(6) 0.089(3) Uani 1 1 d . . . . .
C8 C 0.15013(18) 0.8885(7) 0.0587(4) 0.050(2) Uani 1 1 d . . . . .
C9 C 0.14563(19) 1.0781(8) 0.0796(5) 0.057(2) Uani 1 1 d . . . . .
C10 C 0.1362(2) 1.1801(8) 0.1147(5) 0.066(3) Uani 1 1 d . . . . .
H10 H 0.1234 1.1784 0.1560 0.079 Uiso 1 1 calc R U . . .
C11 C 0.1466(2) 1.2829(9) 0.0862(6) 0.084(3) Uani 1 1 d . . . . .
H11 H 0.1402 1.3522 0.1070 0.100 Uiso 1 1 calc R U . . .
C12 C 0.1666(3) 1.2825(10) 0.0267(6) 0.095(4) Uani 1 1 d . . . . .
H12 H 0.1742 1.3523 0.0095 0.114 Uiso 1 1 calc R U . . .
C13 C 0.1755(2) 1.1818(10) -0.0081(5) 0.082(3) Uani 1 1 d . . . . .
H13 H 0.1889 1.1831 -0.0485 0.098 Uiso 1 1 calc R U . . .
C14 C 0.1644(2) 1.0807(8) 0.0183(5) 0.067(3) Uani 1 1 d . . . . .
C15 C 0.06382(18) 0.9818(6) 0.1626(4) 0.045(2) Uani 1 1 d . . . . .
C16 C 0.08158(18) 1.0717(6) 0.2729(4) 0.043(2) Uani 1 1 d . . . . .
C17 C 0.10036(19) 1.0977(7) 0.3395(4) 0.052(2) Uani 1 1 d . . . . .
H17 H 0.1190 1.0585 0.3504 0.063 Uiso 1 1 calc R U . . .
C18 C 0.0914(2) 1.1810(7) 0.3888(5) 0.065(3) Uani 1 1 d . . . . .
H18 H 0.1039 1.1982 0.4338 0.078 Uiso 1 1 calc R U . . .
C19 C 0.0640(2) 1.2405(8) 0.3733(5) 0.072(3) Uani 1 1 d . . . . .
H19 H 0.0583 1.2973 0.4079 0.087 Uiso 1 1 calc R U . . .
C20 C 0.0446(2) 1.2164(7) 0.3061(5) 0.066(3) Uani 1 1 d . . . . .
H20 H 0.0261 1.2563 0.2950 0.079 Uiso 1 1 calc R U . . .
C21 C 0.05398(18) 1.1310(6) 0.2571(4) 0.047(2) Uani 1 1 d . . . . .
C22 C 0.12378(18) 0.5974(6) 0.2927(4) 0.052(2) Uani 1 1 d . . . . .
H22 H 0.1388 0.6488 0.3207 0.063 Uiso 1 1 calc R U . . .
C23 C 0.1425(2) 0.5337(8) 0.2356(5) 0.090(3) Uani 1 1 d . . . . .
H23A H 0.1505 0.5887 0.1993 0.108 Uiso 1 1 calc R U . . .
H23B H 0.1290 0.4810 0.2053 0.108 Uiso 1 1 calc R U . . .
C24 C 0.1697(2) 0.4658(10) 0.2747(6) 0.118(4) Uani 1 1 d . . . . .
H24A H 0.1794 0.4213 0.2350 0.142 Uiso 1 1 calc R U . . .
H24B H 0.1850 0.5193 0.2976 0.142 Uiso 1 1 calc R U . . .
C25 C 0.1599(3) 0.3859(8) 0.3373(6) 0.102(4) Uani 1 1 d . . . . .
H25A H 0.1782 0.3512 0.3643 0.123 Uiso 1 1 calc R U . . .
H25B H 0.1471 0.3247 0.3136 0.123 Uiso 1 1 calc R U . . .
C26 C 0.1419(2) 0.4512(8) 0.3952(5) 0.082(3) Uani 1 1 d . . . . .
H26A H 0.1555 0.5066 0.4228 0.099 Uiso 1 1 calc R U . . .
H26B H 0.1348 0.3978 0.4337 0.099 Uiso 1 1 calc R U . . .
C27 C 0.1139(2) 0.5147(7) 0.3555(5) 0.079(3) Uani 1 1 d . . . . .
H27A H 0.0993 0.4590 0.3318 0.095 Uiso 1 1 calc R U . . .
H27B H 0.1034 0.5574 0.3948 0.095 Uiso 1 1 calc R U . . .
C28 C 0.06620(17) 0.6115(6) 0.1798(4) 0.047(2) Uani 1 1 d . . . . .
H28 H 0.0496 0.6664 0.1643 0.056 Uiso 1 1 calc R U . . .
C29 C 0.07837(18) 0.5716(7) 0.1010(4) 0.059(2) Uani 1 1 d . . . . .
H29A H 0.0884 0.6356 0.0765 0.070 Uiso 1 1 calc R U . . .
H29B H 0.0936 0.5109 0.1108 0.070 Uiso 1 1 calc R U . . .
C30 C 0.0518(2) 0.5276(8) 0.0463(4) 0.074(3) Uani 1 1 d . . . . .
H30A H 0.0598 0.5005 -0.0020 0.089 Uiso 1 1 calc R U . . .
H30B H 0.0373 0.5898 0.0335 0.089 Uiso 1 1 calc R U . . .
C31 C 0.0351(2) 0.4298(8) 0.0850(5) 0.079(3) Uani 1 1 d . . . . .
H31A H 0.0180 0.4031 0.0498 0.094 Uiso 1 1 calc R U . . .
H31B H 0.0493 0.3659 0.0951 0.094 Uiso 1 1 calc R U . . .
C32 C 0.0230(2) 0.4691(7) 0.1608(4) 0.073(3) Uani 1 1 d . . . . .
H32A H 0.0126 0.4057 0.1851 0.087 Uiso 1 1 calc R U . . .
H32B H 0.0080 0.5304 0.1505 0.087 Uiso 1 1 calc R U . . .
C33 C 0.04960(19) 0.5123(7) 0.2161(4) 0.060(2) Uani 1 1 d . . . . .
H33A H 0.0416 0.5373 0.2649 0.072 Uiso 1 1 calc R U . . .
H33B H 0.0642 0.4500 0.2279 0.072 Uiso 1 1 calc R U . . .
C34 C 0.07031(17) 0.7313(6) 0.3282(4) 0.045(2) Uani 1 1 d . . . . .
H34 H 0.0659 0.6580 0.3537 0.054 Uiso 1 1 calc R U . . .
C35 C 0.08846(17) 0.8058(6) 0.3906(4) 0.051(2) Uani 1 1 d . . . . .
H35A H 0.1074 0.7663 0.4088 0.061 Uiso 1 1 calc R U . . .
H35B H 0.0942 0.8782 0.3671 0.061 Uiso 1 1 calc R U . . .
C36 C 0.06907(19) 0.8300(7) 0.4603(4) 0.064(3) Uani 1 1 d . . . . .
H36A H 0.0654 0.7583 0.4873 0.076 Uiso 1 1 calc R U . . .
H36B H 0.0806 0.8807 0.4970 0.076 Uiso 1 1 calc R U . . .
C37 C 0.0384(2) 0.8850(7) 0.4345(5) 0.069(3) Uani 1 1 d . . . . .
H37A H 0.0419 0.9599 0.4117 0.083 Uiso 1 1 calc R U . . .
H37B H 0.0263 0.8959 0.4796 0.083 Uiso 1 1 calc R U . . .
C38 C 0.02051(18) 0.8094(7) 0.3745(4) 0.060(2) Uani 1 1 d . . . . .
H38A H 0.0155 0.7368 0.3988 0.072 Uiso 1 1 calc R U . . .
H38B H 0.0012 0.8471 0.3570 0.072 Uiso 1 1 calc R U . . .
C39 C 0.03892(17) 0.7864(6) 0.3052(4) 0.050(2) Uani 1 1 d . . . . .
H39A H 0.0422 0.8585 0.2782 0.060 Uiso 1 1 calc R U . . .
H39B H 0.0271 0.7359 0.2690 0.060 Uiso 1 1 calc R U . . .
N1 N 0.08618(14) 0.9842(5) 0.2191(4) 0.0439(16) Uani 1 1 d . . . . .
N2 N 0.13797(14) 0.9675(6) 0.1026(3) 0.0496(17) Uani 1 1 d . . . . .
N3 N 0.20274(17) 0.9297(6) 0.1891(4) 0.071(2) Uani 1 1 d . . . . .
P1 P 0.09404(5) 0.69612(17) 0.24541(11) 0.0420(6) Uani 1 1 d . . . . .
S1 S 0.15462(5) 0.86676(19) 0.27698(12) 0.0575(6) Uani 1 1 d . . . . .
S2 S 0.18732(7) 1.0948(2) 0.27911(16) 0.0913(9) Uani 1 1 d . . . . .
S3 S 0.06786(5) 0.87947(17) 0.09165(11) 0.0510(6) Uani 1 1 d . . . . .
S4 S 0.03499(5) 1.08391(19) 0.16901(12) 0.0621(7) Uani 1 1 d . . . . .
S5 S 0.17235(6) 0.9416(2) -0.01229(13) 0.0752(8) Uani 1 1 d . . . . .
S6 S 0.14217(5) 0.75067(19) 0.08659(12) 0.0606(7) Uani 1 1 d . . . . .
Ru1 Ru 0.11570(2) 0.85125(5) 0.18015(3) 0.0427(2) Uani 1 1 d . . . . .
C40 C 0.2231(5) 0.6551(13) 0.1069(10) 0.268(8) Uani 1 1 d D U . . .
H40A H 0.2407 0.7033 0.1235 0.322 Uiso 0.537(11) 1 calc R U P A 1
H40B H 0.2056 0.6768 0.1365 0.322 Uiso 0.537(11) 1 calc R U P A 1
H40C H 0.2065 0.7030 0.0835 0.322 Uiso 0.463(11) 1 calc R U P A 2
H40D H 0.2233 0.6677 0.1631 0.322 Uiso 0.463(11) 1 calc R U P A 2
Cl1 Cl 0.2321(5) 0.5113(14) 0.1220(14) 0.305(9) Uani 0.537(11) 1 d D U P A 1
Cl2 Cl 0.2136(2) 0.6709(10) 0.0056(6) 0.230(7) Uani 0.537(11) 1 d D U P A 1
Cl1' Cl 0.2113(6) 0.5210(17) 0.093(2) 0.332(11) Uani 0.463(11) 1 d D U P A 2
Cl2' Cl 0.2555(4) 0.7122(17) 0.0795(11) 0.388(12) Uani 0.463(11) 1 d D U P A 2

loop_
_atom_site_aniso_label
_atom_site_aniso_U_11
_atom_site_aniso_U_22
_atom_site_aniso_U_33
_atom_site_aniso_U_23
_atom_site_aniso_U_13
_atom_site_aniso_U_12
C1 0.049(6) 0.049(6) 0.112(8) -0.017(6) 0.016(6) -0.001(5)
C2 0.064(8) 0.083(9) 0.103(9) -0.002(7) 0.012(6) -0.010(7)
C3 0.085(9) 0.126(12) 0.147(12) -0.008(9) 0.051(8) -0.026(8)
C4 0.093(11) 0.175(19) 0.181(16) 0.024(13) 0.037(10) -0.031(12)
C5 0.103(12) 0.153(17) 0.192(17) 0.024(12) 0.039(11) -0.052(11)
C6 0.134(12) 0.108(11) 0.159(13) -0.007(9) 0.040(10) -0.047(9)
C7 0.081(8) 0.089(9) 0.098(8) -0.003(7) 0.012(6) -0.037(7)
C8 0.058(6) 0.052(6) 0.040(5) 0.001(4) 0.011(4) -0.001(4)
C9 0.049(6) 0.057(7) 0.063(6) 0.004(5) -0.002(5) -0.015(5)
C10 0.075(7) 0.050(6) 0.071(6) -0.002(5) 0.000(5) -0.004(5)
C11 0.112(9) 0.057(7) 0.083(8) 0.008(6) 0.009(7) -0.002(6)
C12 0.106(10) 0.083(9) 0.093(9) 0.028(7) -0.018(7) -0.018(8)
C13 0.092(8) 0.090(9) 0.064(7) 0.025(6) 0.012(6) -0.019(7)
C14 0.080(7) 0.074(7) 0.050(6) 0.010(5) 0.007(5) -0.028(6)
C15 0.054(6) 0.038(5) 0.045(5) 0.003(4) 0.016(4) 0.002(4)
C16 0.060(6) 0.031(5) 0.041(5) 0.001(4) 0.017(4) 0.002(4)
C17 0.066(6) 0.051(6) 0.039(5) 0.003(4) 0.002(5) -0.016(5)
C18 0.087(8) 0.050(6) 0.059(6) -0.011(5) 0.004(6) -0.013(5)
C19 0.096(9) 0.059(7) 0.066(7) -0.013(5) 0.030(6) -0.005(6)
C20 0.081(7) 0.041(6) 0.078(7) 0.005(5) 0.016(6) 0.018(5)
C21 0.061(6) 0.029(5) 0.053(5) -0.003(4) 0.007(4) 0.006(4)
C22 0.060(6) 0.037(5) 0.059(5) -0.002(4) 0.000(5) 0.004(4)
C23 0.102(9) 0.088(8) 0.081(7) 0.011(6) 0.016(6) 0.047(7)
C24 0.094(9) 0.129(11) 0.130(10) 0.005(8) -0.002(8) 0.073(8)
C25 0.135(11) 0.065(8) 0.101(9) 0.007(7) -0.024(8) 0.032(7)
C26 0.111(9) 0.053(7) 0.080(7) 0.021(6) -0.018(7) 0.007(6)
C27 0.092(8) 0.051(6) 0.094(8) 0.013(5) 0.013(6) -0.002(6)
C28 0.053(5) 0.037(5) 0.050(5) -0.014(4) 0.003(4) -0.008(4)
C29 0.059(6) 0.061(6) 0.057(5) -0.010(5) 0.010(5) -0.017(5)
C30 0.094(8) 0.074(7) 0.054(6) -0.003(5) 0.011(5) -0.033(6)
C31 0.090(8) 0.074(7) 0.070(6) -0.033(6) -0.007(6) -0.010(6)
C32 0.091(8) 0.072(7) 0.056(6) 0.002(5) 0.009(6) -0.039(6)
C33 0.084(7) 0.044(6) 0.052(5) 0.004(4) 0.006(5) -0.010(5)
C34 0.052(6) 0.043(5) 0.041(5) 0.003(4) 0.014(4) -0.005(4)
C35 0.057(6) 0.048(5) 0.046(5) 0.010(4) -0.003(4) -0.006(4)
C36 0.083(7) 0.074(7) 0.034(5) -0.017(4) 0.003(5) -0.007(5)
C37 0.075(7) 0.074(7) 0.060(6) -0.013(5) 0.015(5) 0.005(6)
C38 0.053(6) 0.070(6) 0.060(5) -0.006(5) 0.020(5) -0.009(5)
C39 0.051(6) 0.050(5) 0.050(5) -0.006(4) 0.013(4) -0.005(4)
N1 0.044(4) 0.043(4) 0.047(4) 0.006(3) 0.016(3) 0.002(3)
N2 0.045(4) 0.052(5) 0.052(4) 0.007(4) 0.007(3) -0.002(4)
N3 0.060(5) 0.068(6) 0.085(6) 0.005(4) 0.011(4) -0.012(4)
P1 0.0511(14) 0.0322(12) 0.0431(12) -0.0026(10) 0.0064(11) -0.0003(10)
S1 0.0556(15) 0.0578(16) 0.0590(14) 0.0033(12) 0.0026(12) -0.0058(12)
S2 0.105(2) 0.075(2) 0.097(2) -0.0102(16) 0.0340(18) -0.0203(17)
S3 0.0657(15) 0.0441(14) 0.0431(12) -0.0031(10) 0.0035(11) -0.0005(11)
S4 0.0731(17) 0.0534(15) 0.0592(15) -0.0025(12) -0.0007(13) 0.0196(13)
S5 0.087(2) 0.082(2) 0.0600(15) -0.0030(14) 0.0272(14) -0.0190(15)
S6 0.0750(18) 0.0486(14) 0.0605(15) -0.0092(11) 0.0210(13) -0.0015(12)
Ru1 0.0512(4) 0.0346(4) 0.0432(4) -0.0007(3) 0.0095(3) -0.0008(4)
C40 0.232(17) 0.273(18) 0.298(18) -0.034(17) 0.005(16) 0.014(17)
Cl1 0.35(2) 0.261(14) 0.294(16) 0.013(11) -0.055(14) -0.124(14)
Cl2 0.210(11) 0.313(14) 0.171(9) -0.024(8) 0.032(7) 0.066(9)
Cl1' 0.36(3) 0.255(16) 0.38(2) -0.065(15) 0.02(2) -0.062(16)
Cl2' 0.250(19) 0.43(2) 0.50(2) -0.053(19) 0.129(19) 0.018(16)

loop_
_atom_type_symbol
_atom_type_description
_atom_type_scat_dispersion_real
_atom_type_scat_dispersion_imag
_atom_type_scat_source
C C 0.0033 0.0016 'International Tables Vol C Tables 4.2.6.8 and 6.1.1.4'
H H 0.0000 0.0000 'International Tables Vol C Tables 4.2.6.8 and 6.1.1.4'
N N 0.0061 0.0033 'International Tables Vol C Tables 4.2.6.8 and 6.1.1.4'
Cl Cl 0.1484 0.1585 'International Tables Vol C Tables 4.2.6.8 and 6.1.1.4'
P P 0.1023 0.0942 'International Tables Vol C Tables 4.2.6.8 and 6.1.1.4'
S S 0.1246 0.1234 'International Tables Vol C Tables 4.2.6.8 and 6.1.1.4'
Ru Ru -1.2594 0.8363 'International Tables Vol C Tables 4.2.6.8 and 6.1.1.4'

loop_
_geom_angle_atom_site_label_1
_geom_angle_atom_site_label_2
_geom_angle_atom_site_label_3
_geom_angle
_geom_angle_site_symmetry_1
_geom_angle_site_symmetry_3
_geom_angle_publ_flag
N3 C1 S2 114.0(7) . . ?
N3 C1 S1 125.6(7) . . ?
S2 C1 S1 120.3(5) . . ?
N3 C2 C7 115.8(10) . . ?
N3 C2 C3 123.7(11) . . ?
C7 C2 C3 120.5(11) . . ?
C4 C3 C2 118.6(13) . . ?
C4 C3 H3 120.7 . . ?
C2 C3 H3 120.7 . . ?
C3 C4 C5 122.3(15) . . ?
C3 C4 H4 118.9 . . ?
C5 C4 H4 118.9 . . ?
C6 C5 C4 119.7(15) . . ?
C6 C5 H5 120.1 . . ?
C4 C5 H5 120.1 . . ?
C5 C6 C7 118.0(13) . . ?
C5 C6 H6 121.0 . . ?
C7 C6 H6 121.0 . . ?
C2 C7 C6 120.8(11) . . ?
C2 C7 S2 109.3(8) . . ?
C6 C7 S2 129.7(11) . . ?
N2 C8 S6 113.4(6) . . ?
N2 C8 S5 114.7(6) . . ?
S6 C8 S5 131.8(5) . . ?
C14 C9 N2 113.7(8) . . ?
C14 C9 C10 120.9(9) . . ?
N2 C9 C10 125.4(8) . . ?
C11 C10 C9 118.2(9) . . ?
C11 C10 H10 120.9 . . ?
C9 C10 H10 120.9 . . ?
C10 C11 C12 119.6(10) . . ?
C10 C11 H11 120.2 . . ?
C12 C11 H11 120.2 . . ?
C11 C12 C13 122.0(11) . . ?
C11 C12 H12 119.0 . . ?
C13 C12 H12 119.0 . . ?
C14 C13 C12 118.2(10) . . ?
C14 C13 H13 120.9 . . ?
C12 C13 H13 120.9 . . ?
C13 C14 C9 121.1(9) . . ?
C13 C14 S5 128.4(8) . . ?
C9 C14 S5 110.4(7) . . ?
N1 C15 S3 115.3(6) . . ?
N1 C15 S4 115.6(5) . . ?
S3 C15 S4 129.1(5) . . ?
C17 C16 C21 119.9(7) . . ?
C17 C16 N1 126.8(8) . . ?
C21 C16 N1 113.2(7) . . ?
C18 C17 C16 119.3(8) . . ?
C18 C17 H17 120.4 . . ?
C16 C17 H17 120.4 . . ?
C17 C18 C19 121.2(9) . . ?
C17 C18 H18 119.4 . . ?
C19 C18 H18 119.4 . . ?
C18 C19 C20 120.7(9) . . ?
C18 C19 H19 119.7 . . ?
C20 C19 H19 119.7 . . ?
C21 C20 C19 117.3(8) . . ?
C21 C20 H20 121.4 . . ?
C19 C20 H20 121.4 . . ?
C20 C21 C16 121.7(8) . . ?
C20 C21 S4 127.4(7) . . ?
C16 C21 S4 110.9(6) . . ?
C23 C22 C27 109.7(7) . . ?
C23 C22 P1 114.0(5) . . ?
C27 C22 P1 118.3(6) . . ?
C23 C22 H22 104.4 . . ?
C27 C22 H22 104.4 . . ?
P1 C22 H22 104.4 . . ?
C22 C23 C24 113.7(8) . . ?
C22 C23 H23A 108.8 . . ?
C24 C23 H23A 108.8 . . ?
C22 C23 H23B 108.8 . . ?
C24 C23 H23B 108.8 . . ?
H23A C23 H23B 107.7 . . ?
C25 C24 C23 112.6(9) . . ?
C25 C24 H24A 109.1 . . ?
C23 C24 H24A 109.1 . . ?
C25 C24 H24B 109.1 . . ?
C23 C24 H24B 109.1 . . ?
H24A C24 H24B 107.8 . . ?
C24 C25 C26 110.0(8) . . ?
C24 C25 H25A 109.7 . . ?
C26 C25 H25A 109.7 . . ?
C24 C25 H25B 109.7 . . ?
C26 C25 H25B 109.7 . . ?
H25A C25 H25B 108.2 . . ?
C25 C26 C27 112.4(8) . . ?
C25 C26 H26A 109.1 . . ?
C27 C26 H26A 109.1 . . ?
C25 C26 H26B 109.1 . . ?
C27 C26 H26B 109.1 . . ?
H26A C26 H26B 107.9 . . ?
C22 C27 C26 111.2(7) . . ?
C22 C27 H27A 109.4 . . ?
C26 C27 H27A 109.4 . . ?
C22 C27 H27B 109.4 . . ?
C26 C27 H27B 109.4 . . ?
H27A C27 H27B 108.0 . . ?
C33 C28 C29 109.2(6) . . ?
C33 C28 P1 117.3(5) . . ?
C29 C28 P1 115.8(5) . . ?
C33 C28 H28 104.3 . . ?
C29 C28 H28 104.3 . . ?
P1 C28 H28 104.3 . . ?
C30 C29 C28 110.4(6) . . ?
C30 C29 H29A 109.6 . . ?
C28 C29 H29A 109.6 . . ?
C30 C29 H29B 109.6 . . ?
C28 C29 H29B 109.6 . . ?
H29A C29 H29B 108.1 . . ?
C29 C30 C31 110.2(7) . . ?
C29 C30 H30A 109.6 . . ?
C31 C30 H30A 109.6 . . ?
C29 C30 H30B 109.6 . . ?
C31 C30 H30B 109.6 . . ?
H30A C30 H30B 108.1 . . ?
C32 C31 C30 110.6(7) . . ?
C32 C31 H31A 109.5 . . ?
C30 C31 H31A 109.5 . . ?
C32 C31 H31B 109.5 . . ?
C30 C31 H31B 109.5 . . ?
H31A C31 H31B 108.1 . . ?
C31 C32 C33 110.0(7) . . ?
C31 C32 H32A 109.7 . . ?
C33 C32 H32A 109.7 . . ?
C31 C32 H32B 109.7 . . ?
C33 C32 H32B 109.7 . . ?
H32A C32 H32B 108.2 . . ?
C28 C33 C32 110.8(6) . . ?
C28 C33 H33A 109.5 . . ?
C32 C33 H33A 109.5 . . ?
C28 C33 H33B 109.5 . . ?
C32 C33 H33B 109.5 . . ?
H33A C33 H33B 108.1 . . ?
C39 C34 C35 109.9(6) . . ?
C39 C34 P1 115.3(5) . . ?
C35 C34 P1 111.7(5) . . ?
C39 C34 H34 106.5 . . ?
C35 C34 H34 106.5 . . ?
P1 C34 H34 106.5 . . ?
C36 C35 C34 111.2(6) . . ?
C36 C35 H35A 109.4 . . ?
C34 C35 H35A 109.4 . . ?
C36 C35 H35B 109.4 . . ?
C34 C35 H35B 109.4 . . ?
H35A C35 H35B 108.0 . . ?
C37 C36 C35 111.6(6) . . ?
C37 C36 H36A 109.3 . . ?
C35 C36 H36A 109.3 . . ?
C37 C36 H36B 109.3 . . ?
C35 C36 H36B 109.3 . . ?
H36A C36 H36B 108.0 . . ?
C36 C37 C38 110.3(7) . . ?
C36 C37 H37A 109.6 . . ?
C38 C37 H37A 109.6 . . ?
C36 C37 H37B 109.6 . . ?
C38 C37 H37B 109.6 . . ?
H37A C37 H37B 108.1 . . ?
C39 C38 C37 111.4(6) . . ?
C39 C38 H38A 109.4 . . ?
C37 C38 H38A 109.4 . . ?
C39 C38 H38B 109.4 . . ?
C37 C38 H38B 109.4 . . ?
H38A C38 H38B 108.0 . . ?
C38 C39 C34 112.6(6) . . ?
C38 C39 H39A 109.1 . . ?
C34 C39 H39A 109.1 . . ?
C38 C39 H39B 109.1 . . ?
C34 C39 H39B 109.1 . . ?
H39A C39 H39B 107.8 . . ?
C15 N1 C16 111.6(6) . . ?
C15 N1 Ru1 100.3(5) . . ?
C16 N1 Ru1 148.0(6) . . ?
C8 N2 C9 111.8(7) . . ?
C8 N2 Ru1 97.2(5) . . ?
C9 N2 Ru1 151.0(6) . . ?
C1 N3 C2 109.9(8) . . ?
C34 P1 C22 101.9(3) . . ?
C34 P1 C28 102.0(3) . . ?
C22 P1 C28 109.4(4) . . ?
C34 P1 Ru1 117.1(2) . . ?
C22 P1 Ru1 113.1(3) . . ?
C28 P1 Ru1 112.4(2) . . ?
C1 S1 Ru1 108.9(3) . . ?
C7 S2 C1 91.0(5) . . ?
C15 S3 Ru1 77.6(3) . . ?
C15 S4 C21 88.5(4) . . ?
C8 S5 C14 89.4(4) . . ?
C8 S6 Ru1 80.9(3) . . ?
N1 Ru1 N2 92.4(2) . . ?
N1 Ru1 S1 98.16(18) . . ?
N2 Ru1 S1 93.34(16) . . ?
N1 Ru1 S6 154.59(17) . . ?
N2 Ru1 S6 68.49(18) . . ?
S1 Ru1 S6 99.45(8) . . ?
N1 Ru1 P1 98.02(15) . . ?
N2 Ru1 P1 168.17(18) . . ?
S1 Ru1 P1 90.80(7) . . ?
S6 Ru1 P1 99.90(8) . . ?
N1 Ru1 S3 66.88(18) . . ?
N2 Ru1 S3 86.09(16) . . ?
S1 Ru1 S3 164.96(7) . . ?
S6 Ru1 S3 94.33(8) . . ?
P1 Ru1 S3 92.75(7) . . ?
Cl2' C40 Cl1' 126.7(19) . . ?
Cl1 C40 Cl2 106.3(13) . . ?
Cl1 C40 H40A 110.5 . . ?
Cl2 C40 H40A 110.5 . . ?
Cl1 C40 H40B 110.5 . . ?
Cl2 C40 H40B 110.5 . . ?
H40A C40 H40B 108.7 . . ?
Cl2' C40 H40C 105.6 . . ?
Cl1' C40 H40C 105.6 . . ?
Cl2' C40 H40D 105.6 . . ?
Cl1' C40 H40D 105.6 . . ?
H40C C40 H40D 106.1 . . ?

loop_
_geom_bond_atom_site_label_1
_geom_bond_atom_site_label_2
_geom_bond_distance
_geom_bond_site_symmetry_2
_geom_bond_publ_flag
C1 N3 1.341(9) . ?
C1 S2 1.718(8) . ?
C1 S1 1.740(9) . ?
C2 N3 1.378(11) . ?
C2 C7 1.387(12) . ?
C2 C3 1.405(12) . ?
C3 C4 1.339(15) . ?
C3 H3 0.9300 . ?
C4 C5 1.412(16) . ?
C4 H4 0.9300 . ?
C5 C6 1.391(14) . ?
C5 H5 0.9300 . ?
C6 C7 1.402(13) . ?
C6 H6 0.9300 . ?
C7 S2 1.697(10) . ?
C8 N2 1.317(8) . ?
C8 S6 1.711(8) . ?
C8 S5 1.714(7) . ?
C9 C14 1.370(10) . ?
C9 N2 1.388(9) . ?
C9 C10 1.400(11) . ?
C10 C11 1.375(11) . ?
C10 H10 0.9300 . ?
C11 C12 1.379(12) . ?
C11 H11 0.9300 . ?
C12 C13 1.379(12) . ?
C12 H12 0.9300 . ?
C13 C14 1.357(11) . ?
C13 H13 0.9300 . ?
C14 S5 1.738(9) . ?
C15 N1 1.316(8) . ?
C15 S3 1.714(7) . ?
C15 S4 1.728(7) . ?
C16 C17 1.381(9) . ?
C16 C21 1.386(9) . ?
C16 N1 1.393(8) . ?
C17 C18 1.356(10) . ?
C17 H17 0.9300 . ?
C18 C19 1.380(11) . ?
C18 H18 0.9300 . ?
C19 C20 1.399(11) . ?
C19 H19 0.9300 . ?
C20 C21 1.377(9) . ?
C20 H20 0.9300 . ?
C21 S4 1.748(7) . ?
C22 C23 1.506(9) . ?
C22 C27 1.525(10) . ?
C22 P1 1.861(7) . ?
C22 H22 0.9800 . ?
C23 C24 1.527(11) . ?
C23 H23A 0.9700 . ?
C23 H23B 0.9700 . ?
C24 C25 1.499(12) . ?
C24 H24A 0.9700 . ?
C24 H24B 0.9700 . ?
C25 C26 1.507(11) . ?
C25 H25A 0.9700 . ?
C25 H25B 0.9700 . ?
C26 C27 1.533(10) . ?
C26 H26A 0.9700 . ?
C26 H26B 0.9700 . ?
C27 H27A 0.9700 . ?
C27 H27B 0.9700 . ?
C28 C33 1.512(9) . ?
C28 C29 1.550(9) . ?
C28 P1 1.863(7) . ?
C28 H28 0.9800 . ?
C29 C30 1.513(9) . ?
C29 H29A 0.9700 . ?
C29 H29B 0.9700 . ?
C30 C31 1.521(10) . ?
C30 H30A 0.9700 . ?
C30 H30B 0.9700 . ?
C31 C32 1.502(9) . ?
C31 H31A 0.9700 . ?
C31 H31B 0.9700 . ?
C32 C33 1.518(9) . ?
C32 H32A 0.9700 . ?
C32 H32B 0.9700 . ?
C33 H33A 0.9700 . ?
C33 H33B 0.9700 . ?
C34 C39 1.524(9) . ?
C34 C35 1.543(9) . ?
C34 P1 1.849(7) . ?
C34 H34 0.9800 . ?
C35 C36 1.530(9) . ?
C35 H35A 0.9700 . ?
C35 H35B 0.9700 . ?
C36 C37 1.507(10) . ?
C36 H36A 0.9700 . ?
C36 H36B 0.9700 . ?
C37 C38 1.517(9) . ?
C37 H37A 0.9700 . ?
C37 H37B 0.9700 . ?
C38 C39 1.495(8) . ?
C38 H38A 0.9700 . ?
C38 H38B 0.9700 . ?
C39 H39A 0.9700 . ?
C39 H39B 0.9700 . ?
N1 Ru1 2.138(6) . ?
N2 Ru1 2.164(6) . ?
P1 Ru1 2.347(2) . ?
S1 Ru1 2.278(2) . ?
S3 Ru1 2.491(2) . ?
S6 Ru1 2.342(2) . ?
C40 Cl2' 1.647(15) . ?
C40 Cl1' 1.649(18) . ?
C40 Cl1 1.729(17) . ?
C40 Cl2 1.759(15) . ?
C40 H40A 0.9700 . ?
C40 H40B 0.9700 . ?
C40 H40C 0.9700 . ?
C40 H40D 0.9700 . ?

loop_
_geom_torsion_atom_site_label_1
_geom_torsion_atom_site_label_2
_geom_torsion_atom_site_label_3
_geom_torsion_atom_site_label_4
_geom_torsion
_geom_torsion_site_symmetry_1
_geom_torsion_site_symmetry_2
_geom_torsion_site_symmetry_3
_geom_torsion_site_symmetry_4
_geom_torsion_publ_flag
N3 C2 C3 C4 178.2(12) . . . . ?
C7 C2 C3 C4 0.2(19) . . . . ?
C2 C3 C4 C5 0(2) . . . . ?
C3 C4 C5 C6 -1(3) . . . . ?
C4 C5 C6 C7 1(2) . . . . ?
N3 C2 C7 C6 -178.2(10) . . . . ?
C3 C2 C7 C6 -0.1(18) . . . . ?
N3 C2 C7 S2 -2.3(12) . . . . ?
C3 C2 C7 S2 175.8(9) . . . . ?
C5 C6 C7 C2 -0.6(19) . . . . ?
C5 C6 C7 S2 -175.5(10) . . . . ?
C14 C9 C10 C11 -0.5(12) . . . . ?
N2 C9 C10 C11 178.2(8) . . . . ?
C9 C10 C11 C12 -2.3(14) . . . . ?
C10 C11 C12 C13 2.9(16) . . . . ?
C11 C12 C13 C14 -0.6(15) . . . . ?
C12 C13 C14 C9 -2.3(14) . . . . ?
C12 C13 C14 S5 -178.3(8) . . . . ?
N2 C9 C14 C13 -176.0(8) . . . . ?
C10 C9 C14 C13 2.9(13) . . . . ?
N2 C9 C14 S5 0.7(9) . . . . ?
C10 C9 C14 S5 179.5(6) . . . . ?
C21 C16 C17 C18 0.3(11) . . . . ?
N1 C16 C17 C18 -175.4(7) . . . . ?
C16 C17 C18 C19 -0.4(12) . . . . ?
C17 C18 C19 C20 0.1(13) . . . . ?
C18 C19 C20 C21 0.4(13) . . . . ?
C19 C20 C21 C16 -0.5(12) . . . . ?
C19 C20 C21 S4 -179.0(6) . . . . ?
C17 C16 C21 C20 0.2(11) . . . . ?
N1 C16 C21 C20 176.4(7) . . . . ?
C17 C16 C21 S4 178.9(5) . . . . ?
N1 C16 C21 S4 -4.8(8) . . . . ?
C27 C22 C23 C24 -52.6(11) . . . . ?
P1 C22 C23 C24 172.1(7) . . . . ?
C22 C23 C24 C25 53.3(13) . . . . ?
C23 C24 C25 C26 -53.0(13) . . . . ?
C24 C25 C26 C27 55.7(12) . . . . ?
C23 C22 C27 C26 54.0(10) . . . . ?
P1 C22 C27 C26 -172.8(6) . . . . ?
C25 C26 C27 C22 -57.2(11) . . . . ?
C33 C28 C29 C30 57.3(9) . . . . ?
P1 C28 C29 C30 -167.6(6) . . . . ?
C28 C29 C30 C31 -57.4(9) . . . . ?
C29 C30 C31 C32 58.3(10) . . . . ?
C30 C31 C32 C33 -58.6(10) . . . . ?
C29 C28 C33 C32 -58.1(9) . . . . ?
P1 C28 C33 C32 167.6(5) . . . . ?
C31 C32 C33 C28 59.4(9) . . . . ?
C39 C34 C35 C36 53.2(8) . . . . ?
P1 C34 C35 C36 -177.6(5) . . . . ?
C34 C35 C36 C37 -55.6(9) . . . . ?
C35 C36 C37 C38 56.7(9) . . . . ?
C36 C37 C38 C39 -57.0(9) . . . . ?
C37 C38 C39 C34 56.9(9) . . . . ?
C35 C34 C39 C38 -54.5(8) . . . . ?
P1 C34 C39 C38 178.3(5) . . . . ?
S3 C15 N1 C16 178.3(5) . . . . ?
S4 C15 N1 C16 -0.4(8) . . . . ?
S3 C15 N1 Ru1 1.6(6) . . . . ?
S4 C15 N1 Ru1 -177.1(4) . . . . ?
C17 C16 N1 C15 179.4(7) . . . . ?
C21 C16 N1 C15 3.4(9) . . . . ?
C17 C16 N1 Ru1 -6.8(14) . . . . ?
C21 C16 N1 Ru1 177.2(6) . . . . ?
S6 C8 N2 C9 178.3(5) . . . . ?
S5 C8 N2 C9 1.2(8) . . . . ?
S6 C8 N2 Ru1 -0.4(6) . . . . ?
S5 C8 N2 Ru1 -177.5(4) . . . . ?
C14 C9 N2 C8 -1.2(10) . . . . ?
C10 C9 N2 C8 -180.0(8) . . . . ?
C14 C9 N2 Ru1 176.2(8) . . . . ?
C10 C9 N2 Ru1 -2.6(16) . . . . ?
S2 C1 N3 C2 1.2(10) . . . . ?
S1 C1 N3 C2 176.6(7) . . . . ?
C7 C2 N3 C1 0.7(13) . . . . ?
C3 C2 N3 C1 -177.3(10) . . . . ?
C39 C34 P1 C22 -165.0(6) . . . . ?
C35 C34 P1 C22 68.6(6) . . . . ?
C39 C34 P1 C28 -52.0(6) . . . . ?
C35 C34 P1 C28 -178.4(5) . . . . ?
C39 C34 P1 Ru1 71.0(6) . . . . ?
C35 C34 P1 Ru1 -55.3(6) . . . . ?
C23 C22 P1 C34 167.4(6) . . . . ?
C27 C22 P1 C34 36.1(7) . . . . ?
C23 C22 P1 C28 60.0(7) . . . . ?
C27 C22 P1 C28 -71.2(7) . . . . ?
C23 C22 P1 Ru1 -66.0(7) . . . . ?
C27 C22 P1 Ru1 162.7(6) . . . . ?
C33 C28 P1 C34 -51.2(7) . . . . ?
C29 C28 P1 C34 177.5(6) . . . . ?
C33 C28 P1 C22 56.2(7) . . . . ?
C29 C28 P1 C22 -75.1(6) . . . . ?
C33 C28 P1 Ru1 -177.3(5) . . . . ?
C29 C28 P1 Ru1 51.3(6) . . . . ?
N3 C1 S1 Ru1 -70.4(8) . . . . ?
S2 C1 S1 Ru1 104.7(5) . . . . ?
C2 C7 S2 C1 2.4(9) . . . . ?
C6 C7 S2 C1 177.8(12) . . . . ?
N3 C1 S2 C7 -2.2(8) . . . . ?
S1 C1 S2 C7 -177.8(6) . . . . ?
N1 C15 S3 Ru1 -1.4(5) . . . . ?
S4 C15 S3 Ru1 177.1(5) . . . . ?
N1 C15 S4 C21 -1.9(6) . . . . ?
S3 C15 S4 C21 179.6(5) . . . . ?
C20 C21 S4 C15 -177.6(7) . . . . ?
C16 C21 S4 C15 3.7(6) . . . . ?
N2 C8 S5 C14 -0.7(6) . . . . ?
S6 C8 S5 C14 -177.1(6) . . . . ?
C13 C14 S5 C8 176.3(9) . . . . ?
C9 C14 S5 C8 0.0(7) . . . . ?
N2 C8 S6 Ru1 0.4(5) . . . . ?
S5 C8 S6 Ru1 176.9(6) . . . . ?
